data_7242874
loop_
_publ_author_name
'Richardson, Jonathan G.'
'Mizuno, Asato'
'Shuku, Yoshiaki'
'Awaga, Kunio'
'Robertson, Neil'
'Morrison, Carole A.'
'Warren, Mark R.'
'Allan, David R.'
'Moggach, Stephen A.'

_publ_section_title
;
 Evaluating the high-pressure structural response and crystal lattice
 interactions of the magnetically-bistable organic radical TTTA
;
_journal_issue 25
_journal_name_full CrystEngComm
_journal_page_first 4444
_journal_page_last 4450
_journal_paper_doi 10.1039/D1CE00577D
_journal_volume 23
_journal_year 2021
_chemical_formula_moiety 'C2 N3 S3'
_chemical_formula_sum 'C2 N3 S3'
_chemical_formula_weight 162.24
_space_group_IT_number 14
_space_group_name_Hall '-P 2ybc'
_space_group_name_H-M_alt 'P 1 21/c 1'
_symmetry_cell_setting monoclinic
_symmetry_space_group_name_Hall '-P 2ybc'
_symmetry_space_group_name_H-M 'P 1 21/c 1'
_atom_sites_solution_hydrogens difmap
_atom_sites_solution_primary direct
_audit_creation_date 2021-03-23
_audit_creation_method CRYSTALS_ver_14.61_build_6999
_audit_update_record
;
2021-04-27 deposited with the CCDC.	2021-05-18 downloaded from the CCDC.
;
_cell_angle_alpha 90
_cell_angle_beta 104.552(3)
_cell_angle_gamma 90
_cell_formula_units_Z 4
_cell_length_a 9.43880(2)
_cell_length_b 3.710000(14)
_cell_length_c 15.05490(3)
_cell_measurement_reflns_used 4452
_cell_measurement_temperature 295
_cell_measurement_theta_max 27
_cell_measurement_theta_min 3
_cell_volume 510.279(7)
_computing_cell_refinement 'Apex2 (Bruker AXS, 2006)'
_computing_data_collection 'Apex2 (Bruker AXS, 2006)'
_computing_data_reduction 'Apex2 (Bruker AXS, 2006)'
_computing_molecular_graphics 'CAMERON (Watkin et al., 1996)'
_computing_publication_material 'CRYSTALS (Betteridge et al., 2003)'
_computing_structure_refinement 'CRYSTALS (Betteridge et al., 2003)'
_computing_structure_solution 'SIR92 (Altomare et al., 1994)'
_diffrn_ambient_temperature 295
_diffrn_measured_fraction_theta_full 0.995
_diffrn_measured_fraction_theta_max 0.995
_diffrn_measurement_device Area
_diffrn_measurement_device_type 'Bruker Kappa Apex2'
_diffrn_measurement_method \w
_diffrn_radiation_monochromator graphite
_diffrn_radiation_type 'Mo K\a'
_diffrn_radiation_wavelength 0.71073
_diffrn_reflns_av_R_equivalents 0.022
_diffrn_reflns_av_unetI/netI 0.029
_diffrn_reflns_limit_h_max 11
_diffrn_reflns_limit_h_min -11
_diffrn_reflns_limit_k_max 4
_diffrn_reflns_limit_k_min -4
_diffrn_reflns_limit_l_max 18
_diffrn_reflns_limit_l_min -18
_diffrn_reflns_number 4849
_diffrn_reflns_theta_full 26.518
_diffrn_reflns_theta_max 26.518
_diffrn_reflns_theta_min 2.796
_diffrn_standards_number 0
_exptl_absorpt_coefficient_mu 1.315
_exptl_absorpt_correction_T_max 0.88
_exptl_absorpt_correction_T_min 0.75
_exptl_absorpt_correction_type multi-scan
_exptl_absorpt_process_details 'SADABS (Siemens, 1996)'
_exptl_crystal_colour blue/black
_exptl_crystal_density_diffrn 2.112
_exptl_crystal_density_meas ?
_exptl_crystal_density_method 'not measured'
_exptl_crystal_description block
_exptl_crystal_F_000 324
_exptl_crystal_size_max 0.120
_exptl_crystal_size_mid 0.100
_exptl_crystal_size_min 0.100
_refine_diff_density_max 0.55
_refine_diff_density_min -0.43
_refine_ls_extinction_method None
_refine_ls_goodness_of_fit_ref 0.9909
_refine_ls_hydrogen_treatment noref
_refine_ls_matrix_type full
_refine_ls_number_parameters 73
_refine_ls_number_reflns 1061
_refine_ls_number_restraints 80
_refine_ls_R_factor_all 0.0266
_refine_ls_R_factor_gt 0.0260
_refine_ls_shift/su_max 0.0008446
_refine_ls_shift/su_mean 0.0000560
_refine_ls_structure_factor_coef Fsqd
_refine_ls_weighting_details
;
 Method= Modified Sheldrick 
 w=1/[\s^2^(F^2^) + ( 0.03P)^2^ + 0.59P] 
 ,where P=(max(Fo^2^,0) + 2Fc^2^)/3 
;
_refine_ls_weighting_scheme calc
_refine_ls_wR_factor_all 0.0666
_refine_ls_wR_factor_gt 0.0660
_refine_ls_wR_factor_ref 0.0666
_reflns_limit_h_max 11
_reflns_limit_h_min -11
_reflns_limit_k_max 4
_reflns_limit_k_min 0
_reflns_limit_l_max 18
_reflns_limit_l_min 0
_reflns_number_gt 1031
_reflns_number_total 1061
_reflns_threshold_expression I>2.0\s(I)
_oxford_diffrn_Wilson_B_factor 2.48
_oxford_diffrn_Wilson_scale 0.80
_oxford_refine_ls_r_factor_ref 0.0266
_oxford_refine_ls_scale 1.181(6)
_oxford_reflns_number_all 1061
_cod_data_source_file d1ce00577d2.cif
_cod_data_source_block ambient
_cod_depositor_comments
;
The following automatic conversions were performed:

data item '_exptl_crystal_density_meas' value 'not measured' was
changed to '?' -- the value is perceived as not measured.

Automatic conversion script
Id: cif_fix_values 7556 2019-12-06 15:28:31Z antanas 

 Adding full bibliography for 7242874--7242883.cif.
;
_cod_original_cell_volume 510.279(6)
_cod_original_sg_symbol_H-M 'P 1 21/c 1 '
_cod_database_code 7242874
_oxford_refine_reflns_threshold_expression_ref I>-3.0\s(I)

loop_
_symmetry_equiv_pos_as_xyz
x,y,z
-x,-y,-z
-x,y+1/2,-z+1/2
x,-y+1/2,z+1/2

loop_
_atom_site_label
_atom_site_type_symbol
_atom_site_fract_x
_atom_site_fract_y
_atom_site_fract_z
_atom_site_U_iso_or_equiv
_atom_site_occupancy
_atom_site_adp_type
_atom_site_refinement_flags_posn
_atom_site_refinement_flags_adp
_atom_site_refinement_flags_occupancy
_atom_site_disorder_assembly
_atom_site_disorder_group
_atom_site_attached_hydrogens
S1 S 0.43372(5) 0.31803(17) 0.33943(3) 0.0385 1.0000 Uani . . . . . .
N2 N 0.31480(19) 0.1804(5) 0.24474(12) 0.0392 1.0000 Uani . . . . . .
S3 S 0.15260(5) 0.04665(16) 0.25553(3) 0.0362 1.0000 Uani . . . . . .
C4 C 0.18238(19) 0.1140(5) 0.37290(12) 0.0264 1.0000 Uani . . . . . .
C5 C 0.32497(19) 0.2516(5) 0.41515(12) 0.0281 1.0000 Uani . . . . . .
N6 N 0.34867(17) 0.3052(5) 0.50411(11) 0.0343 1.0000 Uani . . . . . .
S7 S 0.19752(5) 0.18352(15) 0.53186(3) 0.0333 1.0000 Uani . . . . . .
N8 N 0.09882(17) 0.0631(5) 0.42961(10) 0.0322 1.0000 Uani . . . . . .

loop_
_atom_site_aniso_label
_atom_site_aniso_U_11
_atom_site_aniso_U_22
_atom_site_aniso_U_33
_atom_site_aniso_U_23
_atom_site_aniso_U_13
_atom_site_aniso_U_12
S1 0.0282(3) 0.0571(3) 0.0348(3) 0.0099(2) 0.0163(2) 0.0042(2)
N2 0.0398(9) 0.0532(11) 0.0301(8) 0.0055(8) 0.0187(7) 0.0078(8)
S3 0.0357(3) 0.0516(3) 0.0224(2) -0.0004(2) 0.00948(18) 0.0029(2)
C4 0.0265(8) 0.0300(9) 0.0240(8) 0.0023(7) 0.0085(7) 0.0029(7)
C5 0.0253(8) 0.0329(9) 0.0275(8) 0.0055(7) 0.0095(7) 0.0032(7)
N6 0.0285(8) 0.0468(10) 0.0282(8) -0.0004(7) 0.0080(6) -0.0045(7)
S7 0.0314(3) 0.0471(3) 0.0233(2) -0.00200(19) 0.01070(18) -0.0062(2)
N8 0.0288(8) 0.0437(9) 0.0252(7) -0.0007(7) 0.0091(6) -0.0045(7)

loop_
_atom_type_symbol
_atom_type_scat_dispersion_real
_atom_type_scat_dispersion_imag
_atom_type_scat_Cromer_Mann_a1
_atom_type_scat_Cromer_Mann_b1
_atom_type_scat_Cromer_Mann_a2
_atom_type_scat_Cromer_Mann_b2
_atom_type_scat_Cromer_Mann_a3
_atom_type_scat_Cromer_Mann_b3
_atom_type_scat_Cromer_Mann_a4
_atom_type_scat_Cromer_Mann_b4
_atom_type_scat_Cromer_Mann_c
_atom_type_scat_source
C 0.0033 0.0016 2.3100 20.8439 1.0200 10.2075 1.5886 0.5687 0.8650 51.6512 0.2156 'International Tables Vol C 4.2.6.8 and 6.1.1.4'
N 0.0061 0.0033 12.2126 0.0057 3.1322 9.8933 2.0125 28.9975 1.1663 0.5826 -11.5290 'International Tables Vol C 4.2.6.8 and 6.1.1.4'
S 0.1246 0.1234 6.9053 1.4679 5.2034 22.2151 1.4379 0.2536 1.5863 56.1720 0.8669 'International Tables Vol C 4.2.6.8 and 6.1.1.4'

loop_
_geom_angle_atom_site_label_1
_geom_angle_site_symmetry_1
_geom_angle_atom_site_label_2
_geom_angle_site_symmetry_2
_geom_angle_atom_site_label_3
_geom_angle_site_symmetry_3
_geom_angle
_geom_angle_publ_flag
N2 . S1 . C5 . 97.87(9) yes
S1 . N2 . S3 . 116.80(10) yes
N2 . S3 . C4 . 98.02(8) yes
S3 . C4 . C5 . 113.42(13) yes
S3 . C4 . N8 . 132.13(14) yes
C5 . C4 . N8 . 114.44(16) yes
C4 . C5 . S1 . 113.89(13) yes
C4 . C5 . N6 . 114.00(15) yes
S1 . C5 . N6 . 132.11(14) yes
C5 . N6 . S7 . 106.27(13) yes
N6 . S7 . N8 . 99.19(8) yes
C4 . N8 . S7 . 106.10(12) yes

loop_
_geom_bond_atom_site_label_1
_geom_bond_site_symmetry_1
_geom_bond_atom_site_label_2
_geom_bond_site_symmetry_2
_geom_bond_distance
_geom_bond_publ_flag
S1 . N2 . 1.6579(19) yes
S1 . C5 . 1.7326(18) yes
N2 . S3 . 1.6558(18) yes
S3 . C4 . 1.7361(18) yes
C4 . C5 . 1.431(2) yes
C4 . N8 . 1.313(2) yes
C5 . N6 . 1.316(2) yes
N6 . S7 . 1.6472(16) yes
S7 . N8 . 1.6482(16) yes
